data_2228164
loop_
_publ_author_name
'Parthiban, P.'
'Ramkumar, V.'
'Jeong, Yeon Tae'

_publ_section_title
;
 2,4-Bis(2-methylphenyl)-3-azabicyclo[3.3.1]nonan-9-one
 <i>O</i>-methyloxime
;
_journal_coeditor_code ZL2305
_journal_issue 11
_journal_name_full 'Acta Crystallographica Section E'
_journal_page_first o2978
_journal_paper_doi 10.1107/S1600536810043436
_journal_volume 66
_journal_year 2010
_chemical_formula_iupac 'C23 H28 N2 O'
_chemical_formula_moiety 'C23 H28 N2 O'
_chemical_formula_sum 'C23 H28 N2 O'
_chemical_formula_weight 348.47
_chemical_name_systematic
;
2,4-Bis(2-methylphenyl)-3-azabicyclo[3.3.1]nonan-9-one <i>O</i>-methyloxime
;
_space_group_IT_number 14
_symmetry_cell_setting monoclinic
_symmetry_space_group_name_Hall '-P 2yn'
_symmetry_space_group_name_H-M 'P 1 21/n 1'
_atom_sites_solution_hydrogens geom
_atom_sites_solution_primary direct
_atom_sites_solution_secondary difmap
_audit_creation_method SHELXL97
_cell_angle_alpha 90.00
_cell_angle_beta 94.622(4)
_cell_angle_gamma 90.00
_cell_formula_units_Z 4
_cell_length_a 6.9700(9)
_cell_length_b 15.3476(16)
_cell_length_c 18.354(2)
_cell_measurement_reflns_used 2129
_cell_measurement_temperature 298(2)
_cell_measurement_theta_max 20.40
_cell_measurement_theta_min 2.23
_cell_volume 1957.0(4)
_computing_cell_refinement 'APEX2 (Bruker, 2004) and SAINT (Bruker, 2004)'
_computing_data_collection 'APEX2 (Bruker, 2004)'
_computing_data_reduction 'SAINT (Bruker, 2004) and XPREP (Bruker, 2004)'
_computing_molecular_graphics 'ORTEP-3 (Farrugia, 1997)'
_computing_publication_material 'SHELXL97 (Sheldrick, 2008)'
_computing_structure_refinement 'SHELXL97 (Sheldrick, 2008)'
_computing_structure_solution 'SHELXS97 (Sheldrick, 2008)'
_diffrn_ambient_temperature 298(2)
_diffrn_measured_fraction_theta_full 1.000
_diffrn_measured_fraction_theta_max 0.909
_diffrn_measurement_device_type 'Bruker APEXII CCD area-detector'
_diffrn_measurement_method '\f and \w scans'
_diffrn_radiation_monochromator graphite
_diffrn_radiation_source 'fine-focus sealed tube'
_diffrn_radiation_type MoK\a
_diffrn_radiation_wavelength 0.71073
_diffrn_reflns_av_R_equivalents 0.0429
_diffrn_reflns_av_sigmaI/netI 0.0757
_diffrn_reflns_limit_h_max 9
_diffrn_reflns_limit_h_min -9
_diffrn_reflns_limit_k_max 13
_diffrn_reflns_limit_k_min -20
_diffrn_reflns_limit_l_max 20
_diffrn_reflns_limit_l_min -24
_diffrn_reflns_number 12742
_diffrn_reflns_theta_full 25.00
_diffrn_reflns_theta_max 28.28
_diffrn_reflns_theta_min 1.73
_exptl_absorpt_coefficient_mu 0.072
_exptl_absorpt_correction_T_max 0.9892
_exptl_absorpt_correction_T_min 0.9772
_exptl_absorpt_correction_type multi-scan
_exptl_absorpt_process_details '(SADABS; Bruker, 2004)'
_exptl_crystal_colour colourless
_exptl_crystal_density_diffrn 1.183
_exptl_crystal_density_method 'not measured'
_exptl_crystal_description block
_exptl_crystal_F_000 752
_exptl_crystal_size_max 0.32
_exptl_crystal_size_mid 0.27
_exptl_crystal_size_min 0.15
_refine_diff_density_max 0.143
_refine_diff_density_min -0.190
_refine_ls_extinction_method none
_refine_ls_goodness_of_fit_ref 1.014
_refine_ls_hydrogen_treatment mixed
_refine_ls_matrix_type full
_refine_ls_number_parameters 288
_refine_ls_number_reflns 4416
_refine_ls_number_restraints 38
_refine_ls_restrained_S_all 1.011
_refine_ls_R_factor_all 0.1533
_refine_ls_R_factor_gt 0.0600
_refine_ls_shift/su_max 0.000
_refine_ls_shift/su_mean 0.000
_refine_ls_structure_factor_coef Fsqd
_refine_ls_weighting_details 'calc w = 1/[\s^2^(Fo^2^)+(0.0708P)^2^+0.1996P] where P=(Fo^2^+2Fc^2^)/3'
_refine_ls_weighting_scheme calc
_refine_ls_wR_factor_gt 0.1349
_refine_ls_wR_factor_ref 0.1692
_reflns_number_gt 2070
_reflns_number_total 4416
_reflns_threshold_expression I>2\s(I)
_cod_data_source_file zl2305.cif
_cod_data_source_block I
_cod_original_sg_symbol_H-M 'P 21/n'
_cod_database_code 2228164
_cod_database_fobs_code 2228164

loop_
_symmetry_equiv_pos_as_xyz
'x, y, z'
'-x+1/2, y+1/2, -z+1/2'
'-x, -y, -z'
'x-1/2, -y-1/2, z-1/2'

loop_
_atom_site_type_symbol
_atom_site_label
_atom_site_fract_x
_atom_site_fract_y
_atom_site_fract_z
_atom_site_U_iso_or_equiv
_atom_site_adp_type
_atom_site_calc_flag
_atom_site_refinement_flags
_atom_site_occupancy
_atom_site_disorder_assembly
_atom_site_disorder_group
N N1 0.6085(3) 0.86925(11) 0.08349(9) 0.0470(5) Uani d . 1 C .
C C1 0.5497(3) 0.81766(13) 0.14551(11) 0.0461(6) Uani d D 1 . .
H H1 0.4087 0.8169 0.1428 0.055 Uiso calc R 1 A 1
C C7 0.5361(3) 0.83350(13) 0.01217(12) 0.0497(6) Uani d D 1 . .
H H7 0.3953 0.8317 0.0100 0.060 Uiso calc R 1 B 1
C C9 0.6212(3) 0.85822(13) 0.21810(12) 0.0462(6) Uani d . 1 C .
C C10 0.7833(3) 0.91132(15) 0.22295(13) 0.0563(6) Uani d . 1 . .
H H10 0.8457 0.9223 0.1810 0.068 Uiso calc R 1 C .
C C11 0.8540(4) 0.94796(17) 0.28793(14) 0.0663(7) Uani d . 1 C .
H H11 0.9614 0.9840 0.2895 0.080 Uiso calc R 1 . .
C C12 0.7663(4) 0.93131(18) 0.34982(15) 0.0704(8) Uani d . 1 . .
H H12 0.8140 0.9552 0.3942 0.084 Uiso calc R 1 C .
C C13 0.6056(4) 0.87857(17) 0.34608(14) 0.0670(8) Uani d . 1 C .
H H13 0.5467 0.8670 0.3887 0.080 Uiso calc R 1 . .
C C14 0.5287(3) 0.84220(15) 0.28101(13) 0.0533(6) Uani d . 1 . .
C C15 0.5949(3) 0.88982(14) -0.05005(12) 0.0485(6) Uani d . 1 C .
C C16 0.4936(3) 0.88717(14) -0.11942(13) 0.0554(6) Uani d . 1 . .
C C17 0.5643(4) 0.93407(17) -0.17588(13) 0.0654(7) Uani d . 1 C .
H H17 0.4987 0.9317 -0.2220 0.078 Uiso calc R 1 . .
C C18 0.7258(4) 0.98333(18) -0.16638(15) 0.0737(8) Uani d . 1 . .
H H18 0.7717 1.0131 -0.2056 0.088 Uiso calc R 1 C .
C C19 0.8199(4) 0.9886(2) -0.09852(15) 0.0850(9) Uani d . 1 C .
H H19 0.9277 1.0241 -0.0907 0.102 Uiso calc R 1 . .
C C20 0.7563(4) 0.94157(17) -0.04161(14) 0.0716(8) Uani d . 1 . .
H H20 0.8242 0.9448 0.0040 0.086 Uiso calc R 1 C .
C C21 0.3492(4) 0.78778(18) 0.28148(15) 0.0799(9) Uani d . 1 C .
H H21A 0.2570 0.8069 0.2431 0.120 Uiso calc R 1 . .
H H21B 0.2956 0.7940 0.3278 0.120 Uiso calc R 1 . .
H H21C 0.3804 0.7277 0.2738 0.120 Uiso calc R 1 . .
C C23 0.3094(4) 0.8366(2) -0.13412(16) 0.0958(11) Uani d . 1 C .
H H23A 0.3383 0.7757 -0.1376 0.144 Uiso calc R 1 . .
H H23B 0.2439 0.8561 -0.1792 0.144 Uiso calc R 1 . .
H H23C 0.2285 0.8459 -0.0949 0.144 Uiso calc R 1 . .
C C2 0.6198(9) 0.7228(3) 0.1364(2) 0.0452(10) Uani d PD 0.814(5) C 1
H H2 0.5669 0.6871 0.1743 0.054 Uiso calc PR 0.814(5) C 1
C C3 0.8388(9) 0.7096(8) 0.1418(3) 0.0547(14) Uani d PD 0.814(5) C 1
H H3A 0.8937 0.7353 0.1871 0.066 Uiso calc PR 0.814(5) C 1
H H3B 0.8661 0.6476 0.1439 0.066 Uiso calc PR 0.814(5) C 1
C C4 0.9363(12) 0.7491(12) 0.0785(4) 0.0608(14) Uani d PD 0.814(5) C 1
H H4A 1.0673 0.7275 0.0795 0.073 Uiso calc PR 0.814(5) C 1
H H4B 0.9421 0.8119 0.0844 0.073 Uiso calc PR 0.814(5) C 1
C C5 0.8307(10) 0.7274(7) 0.0047(3) 0.0628(12) Uani d PD 0.814(5) C 1
H H5A 0.8582 0.6675 -0.0075 0.075 Uiso calc PR 0.814(5) C 1
H H5B 0.8804 0.7643 -0.0323 0.075 Uiso calc PR 0.814(5) C 1
C C6 0.6115(9) 0.7394(2) 0.0025(2) 0.0491(10) Uani d PD 0.814(5) C 1
H H6 0.5532 0.7158 -0.0438 0.059 Uiso calc PR 0.814(5) C 1
C C8 0.5378(8) 0.6901(3) 0.0635(2) 0.0475(11) Uani d PD 0.814(5) C 1
C C2B 0.621(4) 0.7216(11) 0.1560(11) 0.0452(10) Uani d PD 0.186(5) C 2
H H2B 0.5691 0.6932 0.1980 0.054 Uiso calc PR 0.186(5) C 2
C C3B 0.843(4) 0.715(4) 0.1583(18) 0.0547(14) Uani d PD 0.186(5) C 2
H H3C 0.8985 0.7459 0.2011 0.066 Uiso calc PR 0.186(5) C 2
H H3D 0.8799 0.6543 0.1636 0.066 Uiso calc PR 0.186(5) C 2
C C4B 0.928(6) 0.751(6) 0.091(2) 0.0608(14) Uani d PD 0.186(5) C 2
H H4C 1.0571 0.7279 0.0894 0.073 Uiso calc PR 0.186(5) C 2
H H4D 0.9406 0.8141 0.0970 0.073 Uiso calc PR 0.186(5) C 2
C C5B 0.814(5) 0.733(4) 0.0191(17) 0.0628(12) Uani d PD 0.186(5) C 2
H H5C 0.8508 0.6755 0.0023 0.075 Uiso calc PR 0.186(5) C 2
H H5D 0.8504 0.7749 -0.0167 0.075 Uiso calc PR 0.186(5) C 2
C C6B 0.594(5) 0.7349(11) 0.0214(12) 0.0491(10) Uani d PD 0.186(5) C 2
H H6B 0.5385 0.7044 -0.0223 0.059 Uiso calc PR 0.186(5) C 2
C C8B 0.546(4) 0.6829(17) 0.0853(12) 0.0475(11) Uani d PD 0.186(5) C 2
N N2 0.4164(5) 0.6292(2) 0.0473(2) 0.0555(9) Uani d PD 0.814(5) C 1
O O1 0.3550(4) 0.59007(17) 0.11187(14) 0.0658(9) Uani d PD 0.814(5) C 1
C C22 0.2246(7) 0.5220(3) 0.0898(3) 0.0928(17) Uani d PD 0.814(5) C 1
H H22A 0.1227 0.5449 0.0570 0.139 Uiso calc PR 0.814(5) C 1
H H22B 0.1715 0.4978 0.1320 0.139 Uiso calc PR 0.814(5) C 1
H H22C 0.2916 0.4773 0.0654 0.139 Uiso calc PR 0.814(5) C 1
N N2B 0.427(2) 0.6218(8) 0.0948(8) 0.048(4) Uani d PDU 0.186(5) C 2
O O1B 0.3413(16) 0.5918(7) 0.0264(5) 0.060(3) Uani d PDU 0.186(5) C 2
C C22B 0.220(3) 0.5208(13) 0.0398(10) 0.087(7) Uani d PDU 0.186(5) C 2
H H22D 0.2958 0.4735 0.0608 0.130 Uiso calc PR 0.186(5) C 2
H H22E 0.1535 0.5021 -0.0054 0.130 Uiso calc PR 0.186(5) C 2
H H22F 0.1277 0.5384 0.0731 0.130 Uiso calc PR 0.186(5) C 2
H H1N 0.563(4) 0.927(2) 0.0881(15) 0.104 Uiso d . 1 . .

loop_
_atom_site_aniso_label
_atom_site_aniso_U_11
_atom_site_aniso_U_22
_atom_site_aniso_U_33
_atom_site_aniso_U_12
_atom_site_aniso_U_13
_atom_site_aniso_U_23
N1 0.0589(12) 0.0416(10) 0.0405(11) -0.0091(9) 0.0041(9) -0.0006(9)
C1 0.0432(13) 0.0455(12) 0.0500(14) -0.0055(10) 0.0066(10) 0.0049(11)
C7 0.0505(14) 0.0450(13) 0.0526(15) -0.0115(10) -0.0024(11) -0.0044(11)
C9 0.0466(14) 0.0456(13) 0.0471(14) 0.0057(10) 0.0077(11) 0.0050(10)
C10 0.0569(15) 0.0651(15) 0.0479(15) -0.0076(12) 0.0104(12) -0.0052(12)
C11 0.0605(17) 0.0771(18) 0.0612(18) -0.0052(14) 0.0041(14) -0.0142(14)
C12 0.082(2) 0.0784(19) 0.0500(17) 0.0130(16) 0.0007(15) -0.0095(14)
C13 0.080(2) 0.0710(17) 0.0530(17) 0.0211(15) 0.0244(14) 0.0091(14)
C14 0.0569(15) 0.0541(14) 0.0503(15) 0.0102(12) 0.0142(12) 0.0102(12)
C15 0.0528(14) 0.0475(13) 0.0445(14) -0.0041(11) 0.0006(11) -0.0035(11)
C16 0.0612(16) 0.0500(14) 0.0529(15) 0.0001(12) -0.0074(12) -0.0072(12)
C17 0.083(2) 0.0656(17) 0.0454(15) 0.0104(15) -0.0069(14) -0.0010(13)
C18 0.077(2) 0.0842(19) 0.0602(18) -0.0015(16) 0.0084(16) 0.0196(15)
C19 0.071(2) 0.105(2) 0.077(2) -0.0352(17) -0.0080(16) 0.0304(18)
C20 0.0695(19) 0.0869(19) 0.0552(16) -0.0322(15) -0.0137(14) 0.0161(14)
C21 0.074(2) 0.086(2) 0.084(2) -0.0038(16) 0.0332(16) 0.0165(16)
C23 0.095(2) 0.102(2) 0.083(2) -0.0286(19) -0.0386(18) 0.0025(17)
C2 0.0569(16) 0.0393(12) 0.040(3) -0.0069(11) 0.011(2) 0.0081(16)
C3 0.0604(17) 0.051(2) 0.052(4) 0.0061(13) 0.002(2) -0.005(3)
C4 0.0500(17) 0.0626(19) 0.071(4) 0.0018(15) 0.012(2) -0.005(4)
C5 0.075(2) 0.057(2) 0.060(3) 0.0040(18) 0.025(2) -0.008(3)
C6 0.067(2) 0.0449(14) 0.035(3) -0.0150(13) 0.007(2) -0.0068(14)
C8 0.0547(16) 0.0316(15) 0.055(3) -0.0055(13) 0.001(2) 0.004(2)
C2B 0.0569(16) 0.0393(12) 0.040(3) -0.0069(11) 0.011(2) 0.0081(16)
C3B 0.0604(17) 0.051(2) 0.052(4) 0.0061(13) 0.002(2) -0.005(3)
C4B 0.0500(17) 0.0626(19) 0.071(4) 0.0018(15) 0.012(2) -0.005(4)
C5B 0.075(2) 0.057(2) 0.060(3) 0.0040(18) 0.025(2) -0.008(3)
C6B 0.067(2) 0.0449(14) 0.035(3) -0.0150(13) 0.007(2) -0.0068(14)
C8B 0.0547(16) 0.0316(15) 0.055(3) -0.0055(13) 0.001(2) 0.004(2)
N2 0.069(2) 0.0400(19) 0.057(2) -0.0111(15) 0.003(2) 0.010(2)
O1 0.074(2) 0.0531(17) 0.0686(18) -0.0232(13) -0.0030(13) 0.0137(12)
C22 0.082(3) 0.066(2) 0.126(4) -0.041(2) -0.020(3) 0.017(3)
N2B 0.073(10) 0.029(8) 0.042(8) -0.011(6) 0.004(8) 0.008(7)
O1B 0.085(8) 0.045(6) 0.047(6) -0.028(5) -0.003(5) -0.002(5)
C22B 0.096(13) 0.070(10) 0.090(14) -0.050(9) -0.018(13) 0.000(12)

loop_
_atom_type_symbol
_atom_type_description
_atom_type_scat_dispersion_real
_atom_type_scat_dispersion_imag
_atom_type_scat_source
C C 0.0033 0.0016 'International Tables Vol C Tables 4.2.6.8 and 6.1.1.4'
H H 0.0000 0.0000 'International Tables Vol C Tables 4.2.6.8 and 6.1.1.4'
N N 0.0061 0.0033 'International Tables Vol C Tables 4.2.6.8 and 6.1.1.4'
O O 0.0106 0.0060 'International Tables Vol C Tables 4.2.6.8 and 6.1.1.4'

loop_
_geom_angle_atom_site_label_1
_geom_angle_atom_site_label_2
_geom_angle_atom_site_label_3
_geom_angle_site_symmetry_1
_geom_angle_site_symmetry_3
_geom_angle
_geom_angle_publ_flag
C7 N1 C1 . . 113.01(16) ?
C7 N1 H1N . . 109.5(17) ?
C1 N1 H1N . . 108.5(18) ?
N1 C1 C9 . . 111.47(17) ?
N1 C1 C2 . . 108.2(2) ?
C9 C1 C2 . . 113.3(2) ?
N1 C1 C2B . . 119.8(10) ?
C9 C1 C2B . . 101.5(8) ?
N1 C1 H1 . . 107.9 ?
C9 C1 H1 . . 107.9 ?
C2 C1 H1 . . 107.9 ?
C2B C1 H1 . . 107.7 ?
N1 C7 C15 . . 111.35(17) ?
N1 C7 C6 . . 110.8(2) ?
C15 C7 C6 . . 109.3(2) ?
N1 C7 C6B . . 101.4(9) ?
C15 C7 C6B . . 123.3(9) ?
N1 C7 H7 . . 108.5 ?
C15 C7 H7 . . 108.5 ?
C6 C7 H7 . . 108.5 ?
C6B C7 H7 . . 102.9 ?
C14 C9 C10 . . 118.7(2) ?
C14 C9 C1 . . 121.0(2) ?
C10 C9 C1 . . 120.3(2) ?
C11 C10 C9 . . 121.9(2) ?
C11 C10 H10 . . 119.1 ?
C9 C10 H10 . . 119.1 ?
C12 C11 C10 . . 119.7(3) ?
C12 C11 H11 . . 120.1 ?
C10 C11 H11 . . 120.1 ?
C11 C12 C13 . . 119.2(3) ?
C11 C12 H12 . . 120.4 ?
C13 C12 H12 . . 120.4 ?
C12 C13 C14 . . 122.4(2) ?
C12 C13 H13 . . 118.8 ?
C14 C13 H13 . . 118.8 ?
C13 C14 C9 . . 118.1(2) ?
C13 C14 C21 . . 118.8(2) ?
C9 C14 C21 . . 123.0(2) ?
C20 C15 C16 . . 117.7(2) ?
C20 C15 C7 . . 120.9(2) ?
C16 C15 C7 . . 121.3(2) ?
C17 C16 C15 . . 118.7(2) ?
C17 C16 C23 . . 118.9(2) ?
C15 C16 C23 . . 122.4(2) ?
C18 C17 C16 . . 122.4(2) ?
C18 C17 H17 . . 118.8 ?
C16 C17 H17 . . 118.8 ?
C17 C18 C19 . . 119.0(3) ?
C17 C18 H18 . . 120.5 ?
C19 C18 H18 . . 120.5 ?
C18 C19 C20 . . 120.2(3) ?
C18 C19 H19 . . 119.9 ?
C20 C19 H19 . . 119.9 ?
C19 C20 C15 . . 122.0(2) ?
C19 C20 H20 . . 119.0 ?
C15 C20 H20 . . 119.0 ?
C14 C21 H21A . . 109.5 ?
C14 C21 H21B . . 109.5 ?
H21A C21 H21B . . 109.5 ?
C14 C21 H21C . . 109.5 ?
H21A C21 H21C . . 109.5 ?
H21B C21 H21C . . 109.5 ?
C16 C23 H23A . . 109.5 ?
C16 C23 H23B . . 109.5 ?
H23A C23 H23B . . 109.5 ?
C16 C23 H23C . . 109.5 ?
H23A C23 H23C . . 109.5 ?
H23B C23 H23C . . 109.5 ?
C8 C2 C3 . . 108.6(4) ?
C8 C2 C1 . . 108.1(3) ?
C3 C2 C1 . . 116.0(6) ?
C8 C2 H2 . . 108.0 ?
C3 C2 H2 . . 108.0 ?
C1 C2 H2 . . 108.0 ?
C4 C3 C2 . . 113.6(5) ?
C4 C3 H3A . . 108.8 ?
C2 C3 H3A . . 108.8 ?
C4 C3 H3B . . 108.8 ?
C2 C3 H3B . . 108.8 ?
H3A C3 H3B . . 107.7 ?
C3 C4 C5 . . 112.3(5) ?
C3 C4 H4A . . 109.2 ?
C5 C4 H4A . . 109.2 ?
C3 C4 H4B . . 109.2 ?
C5 C4 H4B . . 109.2 ?
H4A C4 H4B . . 107.9 ?
C4 C5 C6 . . 113.9(5) ?
C4 C5 H5A . . 108.8 ?
C6 C5 H5A . . 108.8 ?
C4 C5 H5B . . 108.8 ?
C6 C5 H5B . . 108.8 ?
H5A C5 H5B . . 107.7 ?
C8 C6 C5 . . 108.9(4) ?
C8 C6 C7 . . 104.3(3) ?
C5 C6 C7 . . 117.0(5) ?
C8 C6 H6 . . 108.8 ?
C5 C6 H6 . . 108.8 ?
C7 C6 H6 . . 108.8 ?
N2 C8 C6 . . 117.6(4) ?
N2 C8 C2 . . 130.4(4) ?
C6 C8 C2 . . 112.0(3) ?
C8B C2B C3B . . 106.1(18) ?
C8B C2B C1 . . 100.6(16) ?
C3B C2B C1 . . 112(3) ?
C8B C2B H2B . . 112.5 ?
C3B C2B H2B . . 112.5 ?
C1 C2B H2B . . 112.5 ?
C4B C3B C2B . . 114(2) ?
C4B C3B H3C . . 108.7 ?
C2B C3B H3C . . 108.7 ?
C4B C3B H3D . . 108.7 ?
C2B C3B H3D . . 108.7 ?
H3C C3B H3D . . 107.6 ?
C3B C4B C5B . . 115(2) ?
C3B C4B H4C . . 108.5 ?
C5B C4B H4C . . 108.5 ?
C3B C4B H4D . . 108.5 ?
C5B C4B H4D . . 108.5 ?
H4C C4B H4D . . 107.5 ?
C4B C5B C6B . . 115(2) ?
C4B C5B H5C . . 108.5 ?
C6B C5B H5C . . 108.5 ?
C4B C5B H5D . . 108.5 ?
C6B C5B H5D . . 108.5 ?
H5C C5B H5D . . 107.5 ?
C8B C6B C5B . . 107.3(19) ?
C8B C6B C7 . . 122.3(19) ?
C5B C6B C7 . . 105(3) ?
C8B C6B H6B . . 107.0 ?
C5B C6B H6B . . 107.0 ?
C7 C6B H6B . . 107.0 ?
N2B C8B C6B . . 134(2) ?
N2B C8B C2B . . 111.2(19) ?
C6B C8B C2B . . 113.1(16) ?
C8 N2 O1 . . 110.7(4) ?
C22 O1 N2 . . 107.5(3) ?
C8B N2B O1B . . 110.5(14) ?
C22B O1B N2B . . 108.2(11) ?
O1B C22B H22D . . 109.5 ?
O1B C22B H22E . . 109.5 ?
H22D C22B H22E . . 109.5 ?
O1B C22B H22F . . 109.5 ?
H22D C22B H22F . . 109.5 ?
H22E C22B H22F . . 109.5 ?

loop_
_geom_bond_atom_site_label_1
_geom_bond_atom_site_label_2
_geom_bond_site_symmetry_2
_geom_bond_distance
_geom_bond_publ_flag
N1 C7 . 1.470(3) ?
N1 C1 . 1.472(3) ?
N1 H1N . 0.94(3) ?
C1 C9 . 1.518(3) ?
C1 C2 . 1.549(4) ?
C1 C2B . 1.563(15) ?
C1 H1 . 0.9800 ?
C7 C15 . 1.515(3) ?
C7 C6 . 1.552(4) ?
C7 C6B . 1.570(15) ?
C7 H7 . 0.9800 ?
C9 C14 . 1.389(3) ?
C9 C10 . 1.390(3) ?
C10 C11 . 1.374(3) ?
C10 H10 . 0.9300 ?
C11 C12 . 1.357(4) ?
C11 H11 . 0.9300 ?
C12 C13 . 1.380(4) ?
C12 H12 . 0.9300 ?
C13 C14 . 1.386(3) ?
C13 H13 . 0.9300 ?
C14 C21 . 1.505(3) ?
C15 C20 . 1.375(3) ?
C15 C16 . 1.406(3) ?
C16 C17 . 1.385(3) ?
C16 C23 . 1.506(3) ?
C17 C18 . 1.355(4) ?
C17 H17 . 0.9300 ?
C18 C19 . 1.362(3) ?
C18 H18 . 0.9300 ?
C19 C20 . 1.372(3) ?
C19 H19 . 0.9300 ?
C20 H20 . 0.9300 ?
C21 H21A . 0.9600 ?
C21 H21B . 0.9600 ?
C21 H21C . 0.9600 ?
C23 H23A . 0.9600 ?
C23 H23B . 0.9600 ?
C23 H23C . 0.9600 ?
C2 C8 . 1.499(4) ?
C2 C3 . 1.536(5) ?
C2 H2 . 0.9800 ?
C3 C4 . 1.519(5) ?
C3 H3A . 0.9700 ?
C3 H3B . 0.9700 ?
C4 C5 . 1.525(5) ?
C4 H4A . 0.9700 ?
C4 H4B . 0.9700 ?
C5 C6 . 1.536(5) ?
C5 H5A . 0.9700 ?
C5 H5B . 0.9700 ?
C6 C8 . 1.477(4) ?
C6 H6 . 0.9800 ?
C8 N2 . 1.280(5) ?
C2B C8B . 1.483(16) ?
C2B C3B . 1.548(17) ?
C2B H2B . 0.9800 ?
C3B C4B . 1.513(17) ?
C3B H3C . 0.9700 ?
C3B H3D . 0.9700 ?
C4B C5B . 1.520(17) ?
C4B H4C . 0.9700 ?
C4B H4D . 0.9700 ?
C5B C6B . 1.543(17) ?
C5B H5C . 0.9700 ?
C5B H5D . 0.9700 ?
C6B C8B . 1.478(16) ?
C6B H6B . 0.9800 ?
C8B N2B . 1.275(16) ?
N2 O1 . 1.424(4) ?
O1 C22 . 1.422(4) ?
C22 H22A . 0.9600 ?
C22 H22B . 0.9600 ?
C22 H22C . 0.9600 ?
N2B O1B . 1.422(13) ?
O1B C22B . 1.414(14) ?
C22B H22D . 0.9600 ?
C22B H22E . 0.9600 ?
C22B H22F . 0.9600 ?

loop_
_geom_torsion_atom_site_label_1
_geom_torsion_atom_site_label_2
_geom_torsion_atom_site_label_3
_geom_torsion_atom_site_label_4
_geom_torsion_site_symmetry_1
_geom_torsion_site_symmetry_2
_geom_torsion_site_symmetry_3
_geom_torsion_site_symmetry_4
_geom_torsion
_geom_torsion_publ_flag
C7 N1 C1 C9 . . . . -178.06(17) ?
C7 N1 C1 C2 . . . . 56.7(3) ?
C1 N1 C7 C15 . . . . 178.36(18) ?
C1 N1 C7 C6 . . . . -59.8(3) ?
N1 C1 C9 C14 . . . . 155.62(19) ?
C2 C1 C9 C14 . . . . -82.1(3) ?
N1 C1 C9 C10 . . . . -25.4(3) ?
C2 C1 C9 C10 . . . . 97.0(3) ?
C14 C9 C10 C11 . . . . 0.1(3) ?
C1 C9 C10 C11 . . . . -178.9(2) ?
C9 C10 C11 C12 . . . . 1.1(4) ?
C10 C11 C12 C13 . . . . -0.9(4) ?
C11 C12 C13 C14 . . . . -0.5(4) ?
C12 C13 C14 C9 . . . . 1.7(4) ?
C12 C13 C14 C21 . . . . -178.0(2) ?
C10 C9 C14 C13 . . . . -1.4(3) ?
C1 C9 C14 C13 . . . . 177.60(19) ?
C10 C9 C14 C21 . . . . 178.3(2) ?
C1 C9 C14 C21 . . . . -2.7(3) ?
N1 C7 C15 C20 . . . . 25.6(3) ?
C6 C7 C15 C20 . . . . -97.1(3) ?
N1 C7 C15 C16 . . . . -158.2(2) ?
C6 C7 C15 C16 . . . . 79.1(3) ?
C20 C15 C16 C17 . . . . 2.1(3) ?
C7 C15 C16 C17 . . . . -174.2(2) ?
C20 C15 C16 C23 . . . . -176.7(3) ?
C7 C15 C16 C23 . . . . 7.0(4) ?
C15 C16 C17 C18 . . . . -1.0(4) ?
C23 C16 C17 C18 . . . . 177.9(3) ?
C16 C17 C18 C19 . . . . -1.5(4) ?
C17 C18 C19 C20 . . . . 2.8(5) ?
C18 C19 C20 C15 . . . . -1.6(5) ?
C16 C15 C20 C19 . . . . -0.9(4) ?
C7 C15 C20 C19 . . . . 175.5(3) ?
N1 C1 C2 C8 . . . . -56.6(4) ?
C9 C1 C2 C8 . . . . 179.3(3) ?
N1 C1 C2 C3 . . . . 65.6(4) ?
C9 C1 C2 C3 . . . . -58.5(4) ?
C8 C2 C3 C4 . . . . 53.6(8) ?
C1 C2 C3 C4 . . . . -68.4(8) ?
C2 C3 C4 C5 . . . . -46.2(12) ?
C3 C4 C5 C6 . . . . 45.7(13) ?
C4 C5 C6 C8 . . . . -53.0(9) ?
C4 C5 C6 C7 . . . . 64.9(9) ?
N1 C7 C6 C8 . . . . 59.8(4) ?
C15 C7 C6 C8 . . . . -177.2(3) ?
N1 C7 C6 C5 . . . . -60.6(4) ?
C15 C7 C6 C5 . . . . 62.4(4) ?
C5 C6 C8 N2 . . . . -119.0(6) ?
C7 C6 C8 N2 . . . . 115.4(6) ?
C5 C6 C8 C2 . . . . 62.0(6) ?
C7 C6 C8 C2 . . . . -63.6(5) ?
C3 C2 C8 N2 . . . . 118.8(8) ?
C1 C2 C8 N2 . . . . -114.6(6) ?
C3 C2 C8 C6 . . . . -62.4(6) ?
C1 C2 C8 C6 . . . . 64.2(6) ?
C6 C8 N2 O1 . . . . -178.2(4) ?
C2 C8 N2 O1 . . . . 0.6(8) ?
C8 N2 O1 C22 . . . . -178.6(5) ?
